data_4034172
loop_
_publ_author_name
'Mandal, Debdeep'
'Dolai, Ramapada'
'Kumar, Ravi'
'Suhr, Simon'
'Chrysochos, Nicolas'
'Kalita, Pankaj'
'Narayanan, Ramakirushnan Suriya'
'Rajaraman, Gopalan'
'Schulzke, Carola'
'Sarkar, Biprajit'
'Chandrasekhar, Vadapalli'
'Jana, Anukul'

_publ_section_title
;
 Influence of <i>N</i>-Substitution on the Formation and Oxidation of
 NHC-CAAC-Derived Triazaalkenes.
;
_journal_issue 14
_journal_name_full 'The Journal of organic chemistry'
_journal_page_first 8899
_journal_page_last 8909
_journal_paper_doi 10.1021/acs.joc.9b00774
_journal_volume 84
_journal_year 2019
_chemical_formula_sum 'C17 H27 F6 N3 O6 S2'
_chemical_formula_weight 547.53
_space_group_crystal_system monoclinic
_space_group_IT_number 4
_space_group_name_Hall 'P 2yb'
_space_group_name_H-M_alt 'P 1 21 1'
_atom_sites_solution_hydrogens mixed
_audit_creation_method SHELXL-2013
_cell_angle_alpha 90
_cell_angle_beta 99.35(3)
_cell_angle_gamma 90
_cell_formula_units_Z 2
_cell_length_a 7.5290(15)
_cell_length_b 11.820(2)
_cell_length_c 14.000(3)
_cell_measurement_reflns_used 42789
_cell_measurement_temperature 170(2)
_cell_measurement_theta_max 54.78
_cell_measurement_theta_min 1.91
_cell_volume 1229.3(4)
_computing_cell_refinement 'X-Area by STOE & Cie GmbH 2010'
_computing_data_collection 'X-Area by STOE & Cie GmbH 2010'
_computing_data_reduction 'X-Area by STOE & Cie GmbH 2010'
_computing_molecular_graphics 'XP Version 5.1 by Bruker AXS 1998'
_computing_publication_material 'CIFTAB (Sheldrick, 2013)'
_computing_structure_refinement 'SHELXL-2013 (Sheldrick, 2013)'
_computing_structure_solution 'SHELXT-2014 (Sheldrick, 2013)'
_diffrn_ambient_temperature 170(2)
_diffrn_detector_area_resol_mean 6.67
_diffrn_measured_fraction_theta_full 0.997
_diffrn_measured_fraction_theta_max 0.993
_diffrn_measurement_device_type 'STOE IPDS2T'
_diffrn_measurement_method \w
_diffrn_radiation_type MoK\a
_diffrn_radiation_wavelength 0.71073
_diffrn_reflns_av_R_equivalents 0.0739
_diffrn_reflns_av_unetI/netI 0.0539
_diffrn_reflns_Laue_measured_fraction_full 0.997
_diffrn_reflns_Laue_measured_fraction_max 0.993
_diffrn_reflns_limit_h_max 9
_diffrn_reflns_limit_h_min -9
_diffrn_reflns_limit_k_max 14
_diffrn_reflns_limit_k_min -14
_diffrn_reflns_limit_l_max 15
_diffrn_reflns_limit_l_min -17
_diffrn_reflns_number 10700
_diffrn_reflns_point_group_measured_fraction_full 0.998
_diffrn_reflns_point_group_measured_fraction_max 0.994
_diffrn_reflns_theta_full 25.242
_diffrn_reflns_theta_max 26.782
_diffrn_reflns_theta_min 3.239
_diffrn_source 'fine-focus sealed tube'
_exptl_absorpt_coefficient_mu 0.299
_exptl_absorpt_correction_type none
_exptl_crystal_colour colourless
_exptl_crystal_density_diffrn 1.479
_exptl_crystal_description block
_exptl_crystal_F_000 568
_exptl_crystal_size_max 0.493
_exptl_crystal_size_mid 0.330
_exptl_crystal_size_min 0.286
_refine_diff_density_max 0.395
_refine_diff_density_min -0.278
_refine_diff_density_rms 0.065
_refine_ls_abs_structure_details
;
 Refined as an inversion twin.
;
_refine_ls_abs_structure_Flack 0.01(11)
_refine_ls_extinction_method none
_refine_ls_goodness_of_fit_ref 1.069
_refine_ls_hydrogen_treatment mixed
_refine_ls_matrix_type full
_refine_ls_number_parameters 439
_refine_ls_number_reflns 5184
_refine_ls_number_restraints 340
_refine_ls_restrained_S_all 1.055
_refine_ls_R_factor_all 0.0581
_refine_ls_R_factor_gt 0.0479
_refine_ls_shift/su_max 0.000
_refine_ls_shift/su_mean 0.000
_refine_ls_structure_factor_coef Fsqd
_refine_ls_weighting_details 'w=1/[\s^2^(Fo^2^)+(0.0742P)^2^+0.0966P] where P=(Fo^2^+2Fc^2^)/3'
_refine_ls_weighting_scheme calc
_refine_ls_wR_factor_gt 0.1194
_refine_ls_wR_factor_ref 0.1263
_reflns_Friedel_coverage 0.906
_reflns_Friedel_fraction_full 1.000
_reflns_Friedel_fraction_max 0.995
_reflns_number_gt 4298
_reflns_number_total 5184
_reflns_threshold_expression 'I > 2\s(I)'
_cod_data_source_file jo9b00774_si_002.cif
_cod_data_source_block DM-480
_cod_original_sg_symbol_H-M 'P 21'
_cod_database_code 4034172
_shelx_space_group_comment
;
The symmetry employed for this shelxl refinement is uniquely defined
by the following loop, which should always be used as a source of
symmetry information in preference to the above space-group names.
They are only intended as comments.
;
_shelx_estimated_absorpt_t_min 0.867
_shelx_estimated_absorpt_t_max 0.919
_shelxl_version_number 2013-3

loop_
_space_group_symop_operation_xyz
'x, y, z'
'-x, y+1/2, -z'

loop_
_atom_site_label
_atom_site_type_symbol
_atom_site_fract_x
_atom_site_fract_y
_atom_site_fract_z
_atom_site_U_iso_or_equiv
_atom_site_adp_type
_atom_site_occupancy
_atom_site_site_symmetry_order
_atom_site_calc_flag
_atom_site_refinement_flags_posn
_atom_site_refinement_flags_adp
_atom_site_refinement_flags_occupancy
_atom_site_disorder_assembly
_atom_site_disorder_group
N1 N 0.6362(4) 0.3672(3) 0.2109(2) 0.0342(6) Uani 1 1 d . . . . .
N2 N 0.4744(4) 0.3528(3) 0.3234(2) 0.0367(7) Uani 1 1 d . . . . .
N3 N 0.5657(5) 0.0986(3) 0.2675(3) 0.0433(8) Uani 1 1 d . . . . .
C1 C 0.6484(4) 0.4693(3) 0.2593(3) 0.0346(7) Uani 1 1 d . . . . .
C2 C 0.5446(4) 0.4613(3) 0.3297(2) 0.0345(7) Uani 1 1 d . . . . .
C3 C 0.5294(4) 0.2986(3) 0.2507(2) 0.0302(7) Uani 1 1 d . . . . .
C4 C 0.7600(6) 0.5639(4) 0.2332(4) 0.0528(11) Uani 1 1 d . . . . .
H4A H 0.7558 0.6267 0.2785 0.079 Uiso 1 1 calc R U . . .
H4B H 0.7133 0.5894 0.1672 0.079 Uiso 1 1 calc R U . . .
H4C H 0.8847 0.5384 0.2365 0.079 Uiso 1 1 calc R U . . .
C5 C 0.5038(7) 0.5455(5) 0.4008(3) 0.0555(11) Uani 1 1 d . . . . .
H5A H 0.5601 0.5223 0.4660 0.083 Uiso 1 1 calc R U . . .
H5B H 0.3732 0.5506 0.3981 0.083 Uiso 1 1 calc R U . . .
H5C H 0.5510 0.6195 0.3857 0.083 Uiso 1 1 calc R U . . .
C6 C 0.3521(8) 0.3086(5) 0.3855(3) 0.0657(15) Uani 1 1 d . . . . .
H6A H 0.2378 0.3498 0.3728 0.099 Uiso 1 1 calc R U . . .
H6B H 0.4064 0.3184 0.4536 0.099 Uiso 1 1 calc R U . . .
H6C H 0.3304 0.2280 0.3720 0.099 Uiso 1 1 calc R U . . .
C7 C 0.7311(6) 0.3399(4) 0.1311(4) 0.0601(13) Uani 1 1 d . . . . .
H7A H 0.7246 0.2583 0.1190 0.090 Uiso 1 1 calc R U . . .
H7B H 0.8574 0.3629 0.1478 0.090 Uiso 1 1 calc R U . . .
H7C H 0.6751 0.3803 0.0728 0.090 Uiso 1 1 calc R U . . .
C8 C 0.4850(5) 0.1806(3) 0.2199(3) 0.0346(7) Uani 1 1 d . . . . .
C9 C 0.5044(6) -0.0160(3) 0.2320(3) 0.0477(10) Uani 1 1 d . . . . .
C10 C 0.3767(6) 0.0124(4) 0.1386(3) 0.0505(10) Uani 1 1 d . . . . .
H10A H 0.2635 -0.0313 0.1348 0.061 Uiso 1 1 calc R U . . .
H10B H 0.4333 -0.0063 0.0815 0.061 Uiso 1 1 calc R U . . .
C11 C 0.3374(5) 0.1415(3) 0.1413(3) 0.0384(8) Uani 1 1 d . . . . .
C12 C 0.4178(9) -0.0704(4) 0.3115(4) 0.0679(15) Uani 1 1 d . . . . .
H12A H 0.5082 -0.0794 0.3698 0.102 Uiso 1 1 calc R U . . .
H12B H 0.3694 -0.1447 0.2898 0.102 Uiso 1 1 calc R U . . .
H12C H 0.3200 -0.0220 0.3262 0.102 Uiso 1 1 calc R U . . .
C13 C 0.6643(8) -0.0830(5) 0.2119(4) 0.0656(13) Uani 1 1 d . . . . .
H13A H 0.7236 -0.0423 0.1648 0.098 Uiso 1 1 calc R U . . .
H13B H 0.6240 -0.1572 0.1855 0.098 Uiso 1 1 calc R U . . .
H13C H 0.7493 -0.0932 0.2721 0.098 Uiso 1 1 calc R U . . .
C14 C 0.1586(5) 0.1706(5) 0.1731(3) 0.0586(13) Uani 1 1 d . . . . .
H14A H 0.1551 0.1376 0.2370 0.088 Uiso 1 1 calc R U . . .
H14B H 0.0595 0.1398 0.1262 0.088 Uiso 1 1 calc R U . . .
H14C H 0.1463 0.2529 0.1765 0.088 Uiso 1 1 calc R U . . .
C15 C 0.3470(6) 0.1962(4) 0.0441(3) 0.0468(9) Uani 1 1 d . . . . .
H15A H 0.3444 0.2787 0.0508 0.070 Uiso 1 1 calc R U . . .
H15B H 0.2438 0.1717 -0.0033 0.070 Uiso 1 1 calc R U . . .
H15C H 0.4589 0.1736 0.0221 0.070 Uiso 1 1 calc R U . . .
H3N H 0.648(9) 0.109(6) 0.326(5) 0.09(2) Uiso 1 1 d . . . . .
S1 S 0.1854(4) 0.5177(2) 0.0858(2) 0.0354(6) Uani 0.673(8) 1 d . U P A 1
F1 F 0.2048(11) 0.7347(4) 0.0501(4) 0.089(2) Uani 0.673(8) 1 d D U P A 1
F2 F 0.0688(7) 0.6983(4) 0.1661(5) 0.0617(15) Uani 0.673(8) 1 d D U P A 1
F3 F 0.3540(9) 0.6839(6) 0.1857(7) 0.089(2) Uani 0.673(8) 1 d D U P A 1
S1A S 0.1949(9) 0.5423(5) 0.0550(6) 0.0397(14) Uani 0.327(8) 1 d . U P A 2
F1A F 0.3665(16) 0.7144(15) 0.1355(11) 0.085(5) Uani 0.327(8) 1 d D U P A 2
F2A F 0.096(2) 0.7484(10) 0.0805(12) 0.106(6) Uani 0.327(8) 1 d D U P A 2
F3A F 0.165(2) 0.6601(16) 0.2113(7) 0.109(7) Uani 0.327(8) 1 d D U P A 2
O1 O 0.0133(5) 0.5120(3) 0.0298(3) 0.0669(9) Uani 1 1 d . U . . .
O2 O 0.3433(9) 0.5030(5) 0.0430(6) 0.0650(18) Uani 0.673(8) 1 d . U P A 1
O3 O 0.1884(6) 0.4583(4) 0.1750(3) 0.0479(13) Uani 0.673(8) 1 d . U P A 1
O2A O 0.331(3) 0.4725(14) 0.1066(18) 0.122(10) Uani 0.327(8) 1 d . . P A 2
O3A O 0.2400(14) 0.5799(9) -0.0344(7) 0.058(3) Uani 0.327(8) 1 d . U P A 2
C31 C 0.2052(5) 0.6672(4) 0.1246(3) 0.0450(9) Uani 1 1 d D . . . .
S2 S 0.05819(18) -0.33212(18) 0.56153(16) 0.0446(5) Uani 0.751(6) 1 d . U P B 1
F4 F 0.2368(8) -0.1767(7) 0.4873(4) 0.097(2) Uani 0.751(6) 1 d D U P B 1
F5 F -0.0506(11) -0.1551(7) 0.4598(7) 0.113(3) Uani 0.751(6) 1 d D U P B 1
F6 F 0.0764(8) -0.2785(8) 0.3816(3) 0.108(2) Uani 0.751(6) 1 d D U P B 1
S2A S 0.0436(5) -0.3831(6) 0.5219(4) 0.0402(15) Uani 0.249(6) 1 d . U P B 2
F4A F 0.080(2) -0.1754(17) 0.5691(14) 0.116(7) Uani 0.249(6) 1 d D U P B 2
F5A F -0.107(2) -0.2063(14) 0.4430(11) 0.067(4) Uani 0.249(6) 1 d D U P B 2
F6A F 0.173(3) -0.2178(16) 0.4395(15) 0.093(7) Uani 0.249(6) 1 d D U P B 2
O4 O 0.0801(6) -0.2634(5) 0.6471(3) 0.0591(13) Uani 0.751(6) 1 d . U P B 1
O5 O -0.1179(8) -0.3784(7) 0.5295(6) 0.075(2) Uani 0.751(6) 1 d . U P B 1
O4A O 0.012(2) -0.4385(19) 0.4265(12) 0.089(6) Uani 0.249(6) 1 d . U P B 2
O5A O -0.094(3) -0.3927(17) 0.5813(13) 0.056(5) Uani 0.249(6) 1 d . U P B 2
O6 O 0.2134(5) -0.4060(4) 0.5635(3) 0.0660(10) Uani 1 1 d . U . . .
C32 C 0.0811(13) -0.2318(8) 0.4665(6) 0.057(2) Uani 0.751(6) 1 d D U P B 1
C32A C 0.050(3) -0.245(3) 0.4919(14) 0.065(7) Uani 0.249(6) 1 d D U P B 2

loop_
_atom_site_aniso_label
_atom_site_aniso_U_11
_atom_site_aniso_U_22
_atom_site_aniso_U_33
_atom_site_aniso_U_23
_atom_site_aniso_U_13
_atom_site_aniso_U_12
N1 0.0265(13) 0.0289(14) 0.0491(17) 0.0049(12) 0.0123(12) 0.0014(11)
N2 0.0333(15) 0.0492(17) 0.0265(14) 0.0029(13) 0.0018(11) -0.0162(13)
N3 0.0476(19) 0.0340(16) 0.0430(18) 0.0086(14) -0.0087(15) -0.0100(14)
C1 0.0272(15) 0.0296(16) 0.0472(19) 0.0048(15) 0.0063(14) 0.0017(13)
C2 0.0267(15) 0.0417(19) 0.0324(16) -0.0013(15) -0.0030(13) -0.0054(14)
C3 0.0207(14) 0.0339(16) 0.0335(17) 0.0091(14) -0.0024(12) -0.0020(13)
C4 0.050(2) 0.037(2) 0.077(3) 0.004(2) 0.027(2) -0.0104(18)
C5 0.056(3) 0.066(3) 0.045(2) -0.015(2) 0.0092(19) -0.013(2)
C6 0.075(3) 0.089(4) 0.039(2) -0.011(2) 0.024(2) -0.048(3)
C7 0.053(2) 0.045(2) 0.096(4) -0.007(2) 0.050(3) -0.0014(19)
C8 0.0280(15) 0.0368(18) 0.0378(17) 0.0059(15) 0.0018(13) -0.0065(14)
C9 0.061(3) 0.034(2) 0.044(2) 0.0024(16) -0.0018(18) -0.0112(18)
C10 0.050(2) 0.042(2) 0.056(2) -0.0024(19) -0.0014(18) -0.0093(19)
C11 0.0315(18) 0.044(2) 0.0369(18) -0.0031(16) -0.0012(15) -0.0029(15)
C12 0.113(5) 0.039(2) 0.057(3) -0.004(2) 0.029(3) -0.025(3)
C13 0.070(3) 0.059(3) 0.063(3) -0.002(2) 0.000(2) 0.001(2)
C14 0.0290(18) 0.096(4) 0.051(2) -0.026(3) 0.0074(17) -0.013(2)
C15 0.049(2) 0.049(2) 0.042(2) -0.0015(17) 0.0063(17) 0.0039(18)
S1 0.0310(8) 0.0344(13) 0.0406(14) 0.0010(9) 0.0048(9) -0.0024(8)
F1 0.149(6) 0.041(3) 0.091(4) 0.026(2) 0.061(4) -0.003(3)
F2 0.069(3) 0.043(2) 0.083(4) -0.005(2) 0.043(3) -0.003(2)
F3 0.065(4) 0.065(4) 0.125(6) -0.037(4) -0.020(4) -0.010(3)
S1A 0.036(2) 0.029(2) 0.049(3) 0.006(2) -0.006(2) -0.0058(15)
F1A 0.055(6) 0.106(12) 0.098(11) -0.060(9) 0.026(7) -0.048(7)
F2A 0.091(9) 0.070(8) 0.145(13) -0.044(8) -0.019(9) 0.043(7)
F3A 0.125(12) 0.167(16) 0.047(6) -0.050(8) 0.045(7) -0.085(12)
O1 0.0525(18) 0.063(2) 0.078(2) -0.0023(18) -0.0124(16) -0.0110(17)
O2 0.060(3) 0.056(3) 0.088(4) -0.013(3) 0.042(3) -0.001(3)
O3 0.045(2) 0.039(2) 0.055(3) 0.0133(19) -0.0045(19) 0.0007(18)
O2A 0.116(15) 0.064(9) 0.150(18) -0.009(11) -0.083(15) 0.044(10)
O3A 0.057(6) 0.067(7) 0.060(6) -0.022(5) 0.033(5) -0.020(5)
C31 0.041(2) 0.045(2) 0.052(2) 0.0005(19) 0.0180(17) -0.0080(18)
S2 0.0248(6) 0.0570(11) 0.0512(10) -0.0051(9) 0.0034(6) 0.0017(6)
F4 0.088(4) 0.129(6) 0.071(3) 0.022(3) 0.008(3) -0.044(4)
F5 0.113(6) 0.096(6) 0.126(6) 0.035(5) 0.003(4) 0.037(4)
F6 0.106(4) 0.184(6) 0.031(2) -0.008(3) 0.004(2) 0.008(4)
S2A 0.032(2) 0.053(3) 0.034(3) -0.006(2) 0.0006(16) -0.0021(18)
F4A 0.080(10) 0.106(13) 0.166(15) -0.087(13) 0.026(9) -0.029(9)
F5A 0.079(9) 0.062(10) 0.065(8) 0.026(7) 0.026(6) 0.042(8)
F6A 0.087(11) 0.094(12) 0.117(17) 0.023(11) 0.072(14) -0.014(10)
O4 0.047(2) 0.095(3) 0.034(2) -0.010(2) 0.0059(17) -0.006(2)
O5 0.034(2) 0.083(5) 0.109(5) -0.037(5) 0.012(4) -0.013(3)
O4A 0.067(10) 0.131(17) 0.066(9) -0.028(10) 0.004(7) 0.017(10)
O5A 0.057(9) 0.055(8) 0.064(10) 0.005(9) 0.031(9) 0.013(7)
O6 0.0487(18) 0.085(3) 0.063(2) -0.0058(19) 0.0054(15) 0.0218(18)
C32 0.056(5) 0.082(5) 0.032(4) 0.013(4) 0.002(4) 0.012(4)
C32A 0.057(12) 0.105(18) 0.038(13) 0.019(10) 0.024(9) 0.004(11)

loop_
_atom_type_symbol
_atom_type_description
_atom_type_scat_dispersion_real
_atom_type_scat_dispersion_imag
_atom_type_scat_source
C C 0.0033 0.0016 'International Tables Vol C Tables 4.2.6.8 and 6.1.1.4'
H H 0.0000 0.0000 'International Tables Vol C Tables 4.2.6.8 and 6.1.1.4'
F F 0.0171 0.0103 'International Tables Vol C Tables 4.2.6.8 and 6.1.1.4'
N N 0.0061 0.0033 'International Tables Vol C Tables 4.2.6.8 and 6.1.1.4'
O O 0.0106 0.0060 'International Tables Vol C Tables 4.2.6.8 and 6.1.1.4'
S S 0.1246 0.1234 'International Tables Vol C Tables 4.2.6.8 and 6.1.1.4'

loop_
_geom_angle_atom_site_label_1
_geom_angle_atom_site_label_2
_geom_angle_atom_site_label_3
_geom_angle
C3 N1 C1 109.0(3)
C3 N1 C7 126.4(3)
C1 N1 C7 124.6(3)
C3 N2 C2 109.5(3)
C3 N2 C6 126.2(3)
C2 N2 C6 124.3(4)
C8 N3 C9 115.0(3)
C8 N3 H3N 123(4)
C9 N3 H3N 122(4)
C2 C1 N1 107.2(3)
C2 C1 C4 130.5(4)
N1 C1 C4 122.4(3)
C1 C2 N2 106.1(3)
C1 C2 C5 130.6(4)
N2 C2 C5 123.3(3)
N2 C3 N1 108.3(3)
N2 C3 C8 126.5(3)
N1 C3 C8 125.2(3)
C1 C4 H4A 109.5
C1 C4 H4B 109.5
H4A C4 H4B 109.5
C1 C4 H4C 109.5
H4A C4 H4C 109.5
H4B C4 H4C 109.5
C2 C5 H5A 109.5
C2 C5 H5B 109.5
H5A C5 H5B 109.5
C2 C5 H5C 109.5
H5A C5 H5C 109.5
H5B C5 H5C 109.5
N2 C6 H6A 109.5
N2 C6 H6B 109.5
H6A C6 H6B 109.5
N2 C6 H6C 109.5
H6A C6 H6C 109.5
H6B C6 H6C 109.5
N1 C7 H7A 109.5
N1 C7 H7B 109.5
H7A C7 H7B 109.5
N1 C7 H7C 109.5
H7A C7 H7C 109.5
H7B C7 H7C 109.5
N3 C8 C3 119.9(3)
N3 C8 C11 112.4(3)
C3 C8 C11 127.4(3)
N3 C9 C13 109.1(4)
N3 C9 C12 106.7(4)
C13 C9 C12 111.4(4)
N3 C9 C10 101.7(3)
C13 C9 C10 111.5(4)
C12 C9 C10 115.7(4)
C9 C10 C11 106.9(3)
C9 C10 H10A 110.3
C11 C10 H10A 110.3
C9 C10 H10B 110.3
C11 C10 H10B 110.3
H10A C10 H10B 108.6
C8 C11 C15 112.8(3)
C8 C11 C14 107.4(3)
C15 C11 C14 109.8(4)
C8 C11 C10 101.4(3)
C15 C11 C10 111.0(3)
C14 C11 C10 114.1(4)
C9 C12 H12A 109.5
C9 C12 H12B 109.5
H12A C12 H12B 109.5
C9 C12 H12C 109.5
H12A C12 H12C 109.5
H12B C12 H12C 109.5
C9 C13 H13A 109.5
C9 C13 H13B 109.5
H13A C13 H13B 109.5
C9 C13 H13C 109.5
H13A C13 H13C 109.5
H13B C13 H13C 109.5
C11 C14 H14A 109.5
C11 C14 H14B 109.5
H14A C14 H14B 109.5
C11 C14 H14C 109.5
H14A C14 H14C 109.5
H14B C14 H14C 109.5
C11 C15 H15A 109.5
C11 C15 H15B 109.5
H15A C15 H15B 109.5
C11 C15 H15C 109.5
H15A C15 H15C 109.5
H15B C15 H15C 109.5
O1 S1 O2 121.1(5)
O1 S1 O3 110.3(3)
O2 S1 O3 114.3(5)
O1 S1 C31 103.5(3)
O2 S1 C31 102.0(3)
O3 S1 C31 102.9(3)
O1 S1A O2A 125.1(12)
O1 S1A O3A 102.8(6)
O2A S1A O3A 112.0(16)
O1 S1A C31 107.8(5)
O2A S1A C31 104.0(8)
O3A S1A C31 103.3(6)
F3 C31 F2 108.5(5)
F3 C31 F1 108.5(5)
F2 C31 F1 106.2(5)
F3A C31 F1A 105.6(8)
F3A C31 F2A 104.9(10)
F1A C31 F2A 103.4(10)
F3A C31 S1A 117.8(8)
F1A C31 S1A 112.0(7)
F2A C31 S1A 112.0(6)
F3 C31 S1 110.9(4)
F2 C31 S1 111.5(3)
F1 C31 S1 111.0(4)
O4 S2 O5 116.8(4)
O4 S2 O6 109.9(3)
O5 S2 O6 118.3(4)
O4 S2 C32 103.3(4)
O5 S2 C32 102.3(5)
O6 S2 C32 103.6(4)
O6 S2A O5A 117.3(9)
O6 S2A O4A 107.7(8)
O5A S2A O4A 117.9(13)
O6 S2A C32A 103.8(8)
O5A S2A C32A 105.9(11)
O4A S2A C32A 102.2(12)
F6 C32 F4 107.4(10)
F6 C32 F5 108.3(8)
F4 C32 F5 107.5(9)
F6 C32 S2 113.6(7)
F4 C32 S2 110.2(6)
F5 C32 S2 109.7(8)
F6A C32A F4A 105(2)
F6A C32A F5A 106(2)
F4A C32A F5A 103(2)
F6A C32A S2A 115(2)
F4A C32A S2A 113.3(18)
F5A C32A S2A 113.1(17)

loop_
_geom_bond_atom_site_label_1
_geom_bond_atom_site_label_2
_geom_bond_distance
N1 C3 1.327(4)
N1 C1 1.380(5)
N1 C7 1.457(5)
N2 C3 1.324(5)
N2 C2 1.385(5)
N2 C6 1.462(5)
N3 C8 1.273(5)
N3 C9 1.489(5)
N3 H3N 0.96(7)
C1 C2 1.357(5)
C1 C4 1.480(5)
C2 C5 1.475(6)
C3 C8 1.482(5)
C4 H4A 0.9800
C4 H4B 0.9800
C4 H4C 0.9800
C5 H5A 0.9800
C5 H5B 0.9800
C5 H5C 0.9800
C6 H6A 0.9800
C6 H6B 0.9800
C6 H6C 0.9800
C7 H7A 0.9800
C7 H7B 0.9800
C7 H7C 0.9800
C8 C11 1.504(5)
C9 C13 1.506(8)
C9 C12 1.520(6)
C9 C10 1.529(6)
C10 C11 1.556(6)
C10 H10A 0.9900
C10 H10B 0.9900
C11 C15 1.519(6)
C11 C14 1.524(5)
C12 H12A 0.9800
C12 H12B 0.9800
C12 H12C 0.9800
C13 H13A 0.9800
C13 H13B 0.9800
C13 H13C 0.9800
C14 H14A 0.9800
C14 H14B 0.9800
C14 H14C 0.9800
C15 H15A 0.9800
C15 H15B 0.9800
C15 H15C 0.9800
S1 O1 1.403(4)
S1 O2 1.426(6)
S1 O3 1.429(6)
S1 C31 1.848(5)
F1 C31 1.313(6)
F2 C31 1.311(5)
F3 C31 1.309(7)
S1A O1 1.402(7)
S1A O2A 1.419(14)
S1A O3A 1.420(13)
S1A C31 1.764(8)
F1A C31 1.323(10)
F2A C31 1.348(11)
F3A C31 1.300(9)
S2 O4 1.434(5)
S2 O5 1.437(6)
S2 O6 1.456(4)
S2 C32 1.811(11)
F4 C32 1.331(10)
F5 C32 1.335(11)
F6 C32 1.306(10)
S2A O6 1.344(5)
S2A O5A 1.434(18)
S2A O4A 1.472(18)
S2A C32A 1.69(3)
F4A C32A 1.35(2)
F5A C32A 1.35(2)
F6A C32A 1.310(18)

loop_
_geom_torsion_atom_site_label_1
_geom_torsion_atom_site_label_2
_geom_torsion_atom_site_label_3
_geom_torsion_atom_site_label_4
_geom_torsion
C3 N1 C1 C2 -0.4(4)
C7 N1 C1 C2 -178.7(4)
C3 N1 C1 C4 179.2(4)
C7 N1 C1 C4 0.9(6)
N1 C1 C2 N2 1.2(4)
C4 C1 C2 N2 -178.3(4)
N1 C1 C2 C5 -178.0(4)
C4 C1 C2 C5 2.5(7)
C3 N2 C2 C1 -1.6(4)
C6 N2 C2 C1 -179.1(4)
C3 N2 C2 C5 177.6(4)
C6 N2 C2 C5 0.1(6)
C2 N2 C3 N1 1.4(4)
C6 N2 C3 N1 178.9(4)
C2 N2 C3 C8 179.8(3)
C6 N2 C3 C8 -2.8(6)
C1 N1 C3 N2 -0.6(4)
C7 N1 C3 N2 177.6(4)
C1 N1 C3 C8 -179.0(3)
C7 N1 C3 C8 -0.8(6)
C9 N3 C8 C3 177.6(3)
C9 N3 C8 C11 3.3(5)
N2 C3 C8 N3 -77.7(5)
N1 C3 C8 N3 100.4(4)
N2 C3 C8 C11 95.7(5)
N1 C3 C8 C11 -86.2(5)
C8 N3 C9 C13 125.1(4)
C8 N3 C9 C12 -114.4(4)
C8 N3 C9 C10 7.2(5)
N3 C9 C10 C11 -14.1(5)
C13 C9 C10 C11 -130.2(4)
C12 C9 C10 C11 101.0(4)
N3 C8 C11 C15 -130.8(4)
C3 C8 C11 C15 55.4(5)
N3 C8 C11 C14 108.1(4)
C3 C8 C11 C14 -65.8(5)
N3 C8 C11 C10 -12.0(4)
C3 C8 C11 C10 174.2(4)
C9 C10 C11 C8 15.7(4)
C9 C10 C11 C15 135.8(4)
C9 C10 C11 C14 -99.5(4)
O2A S1A O1 S1 35.4(15)
O3A S1A O1 S1 164.4(14)
C31 S1A O1 S1 -87.0(11)
O2 S1 O1 S1A -44.2(9)
O3 S1 O1 S1A 178.5(12)
C31 S1 O1 S1A 69.0(10)
O1 S1A C31 F3A 69.9(10)
O2A S1A C31 F3A -65(2)
O3A S1A C31 F3A 178.2(11)
O1 S1A C31 F3 153.5(5)
O2A S1A C31 F3 18.9(17)
O3A S1A C31 F3 -98.2(8)
O1 S1A C31 F2 18.5(7)
O2A S1A C31 F2 -116.1(16)
O3A S1A C31 F2 126.8(7)
O1 S1A C31 F1 -93.3(5)
O2A S1A C31 F1 132.0(16)
O3A S1A C31 F1 15.0(7)
O1 S1A C31 F1A -167.5(9)
O2A S1A C31 F1A 57.9(19)
O3A S1A C31 F1A -59.2(11)
O1 S1A C31 F2A -51.8(10)
O2A S1A C31 F2A 173.6(19)
O3A S1A C31 F2A 56.5(11)
O1 S1A C31 S1 78.8(11)
O2A S1A C31 S1 -55.9(16)
O3A S1A C31 S1 -172.9(14)
O1 S1 C31 F3A 98.4(9)
O2 S1 C31 F3A -135.2(11)
O3 S1 C31 F3A -16.5(9)
O1 S1 C31 F3 174.1(5)
O2 S1 C31 F3 -59.5(8)
O3 S1 C31 F3 59.2(6)
O1 S1 C31 F2 53.1(5)
O2 S1 C31 F2 179.5(6)
O3 S1 C31 F2 -61.8(5)
O1 S1 C31 F1 -65.2(5)
O2 S1 C31 F1 61.2(7)
O3 S1 C31 F1 180.0(5)
O1 S1 C31 F1A -147.2(9)
O2 S1 C31 F1A -20.8(11)
O3 S1 C31 F1A 97.9(9)
O1 S1 C31 F2A -17.3(11)
O2 S1 C31 F2A 109.1(12)
O3 S1 C31 F2A -132.2(11)
O1 S1 C31 S1A -73.6(10)
O2 S1 C31 S1A 52.8(10)
O3 S1 C31 S1A 171.5(11)
O5A S2A O6 S2 -64.4(11)
O4A S2A O6 S2 159.8(11)
C32A S2A O6 S2 52.0(8)
O4 S2 O6 S2A 166.2(5)
O5 S2 O6 S2A 28.4(6)
C32 S2 O6 S2A -83.9(5)
O4 S2 C32 F6 176.0(7)
O5 S2 C32 F6 -62.2(8)
O6 S2 C32 F6 61.3(7)
O4 S2 C32 F4 55.5(7)
O5 S2 C32 F4 177.3(7)
O6 S2 C32 F4 -59.2(7)
O4 S2 C32 F5 -62.6(7)
O5 S2 C32 F5 59.1(8)
O6 S2 C32 F5 -177.4(6)
O6 S2A C32A F6A 53.8(18)
O5A S2A C32A F6A 177.9(18)
O4A S2A C32A F6A -58.1(19)
O6 S2A C32A F4A -67.5(15)
O5A S2A C32A F4A 56.6(18)
O4A S2A C32A F4A -179.4(14)
O6 S2A C32A F5A 176.1(12)
O5A S2A C32A F5A -59.7(18)
O4A S2A C32A F5A 64.3(16)
